data_7108067
loop_
_publ_author_name
'Amit Pratap Singh'
'Rajendra S. Ghadwal'
'Herbert W. Roesky'
'Julian J. Holstein'
'Birger Dittrich'
'Jean-Philippe Demers'
'Veniamin Chevelkov'
'Adam Lange'

_publ_section_title
;
 Lewis base mediated dismutation of trichlorosilane
;
_journal_name_full Chem.Commun.
_journal_page_first 7574
_journal_paper_doi 10.1039/c2cc33835a
_journal_volume 48
_journal_year 2012
_chemical_formula_moiety 'C39 H46 Cl2 N2 Si0.89, C7 H8'
_chemical_formula_sum 'C46 H54 Cl2 N2 Si0.89'
_chemical_formula_weight 730.74
_chemical_name_systematic
;
?
;
_space_group_IT_number 15
_symmetry_cell_setting monoclinic
_symmetry_space_group_name_Hall '-C 2yc'
_symmetry_space_group_name_H-M 'C 1 2/c 1'
_atom_sites_solution_hydrogens geom
_atom_sites_solution_primary direct
_atom_sites_solution_secondary difmap
_audit_creation_method SHELXL-97
_cell_angle_alpha 90.00
_cell_angle_beta 116.7860(10)
_cell_angle_gamma 90.00
_cell_formula_units_Z 8
_cell_length_a 39.8670(9)
_cell_length_b 12.0678(3)
_cell_length_c 19.2296(4)
_cell_measurement_reflns_used 86638
_cell_measurement_temperature 100(2)
_cell_measurement_theta_max 73.55
_cell_measurement_theta_min 2.48
_cell_volume 8258.8(3)
_computing_cell_refinement 'Apex2 (Bruker AXS, 2008)'
_computing_data_collection 'Apex2 (Bruker AXS, 2008)'
_computing_molecular_graphics 'MolecoolQt (Huebschle et al, 2011)'
_computing_publication_material 'PLATON (Spek, 2003)'
_computing_structure_refinement 'XD (Koritsanszky et al, 2003)'
_computing_structure_solution 'SHELXS-97 (Sheldrick, 2008)'
_diffrn_ambient_temperature 100(2)
_diffrn_measured_fraction_theta_full 0.993
_diffrn_measured_fraction_theta_max 0.993
_diffrn_measurement_device_type 'Bruker SMART 6000'
_diffrn_measurement_method '\w and \f scans'
_diffrn_radiation_monochromator 'INCOATEC multilayer optics'
_diffrn_radiation_source 'rotating anode'
_diffrn_radiation_type CuK\a
_diffrn_radiation_wavelength 1.54178
_diffrn_reflns_av_R_equivalents 0.0440
_diffrn_reflns_av_sigmaI/netI 0.0226
_diffrn_reflns_limit_h_max 47
_diffrn_reflns_limit_h_min -49
_diffrn_reflns_limit_k_max 14
_diffrn_reflns_limit_k_min -14
_diffrn_reflns_limit_l_max 23
_diffrn_reflns_limit_l_min -21
_diffrn_reflns_number 86638
_diffrn_reflns_theta_full 73.55
_diffrn_reflns_theta_max 73.55
_diffrn_reflns_theta_min 2.48
_diffrn_standards_decay_% 0
_diffrn_standards_interval_count 0
_diffrn_standards_interval_time 0
_diffrn_standards_number 0
_exptl_absorpt_coefficient_mu 1.902
_exptl_absorpt_correction_T_max 0.7537
_exptl_absorpt_correction_T_min 0.6045
_exptl_absorpt_correction_type multi-scan
_exptl_absorpt_process_details
;
SADABS version 2008/2, multi-scan. (G. M. Sheldrick, 2008)
;
_exptl_crystal_colour colourless
_exptl_crystal_density_diffrn 1.175
_exptl_crystal_density_method 'not measured'
_exptl_crystal_description needle
_exptl_crystal_F_000 3123.4
_exptl_crystal_size_max 0.06
_exptl_crystal_size_mid 0.01
_exptl_crystal_size_min 0.01
_refine_diff_density_max 0.581
_refine_diff_density_min -1.053
_refine_diff_density_rms 0.071
_refine_ls_extinction_method none
_refine_ls_goodness_of_fit_ref 0.9700
_refine_ls_hydrogen_treatment constr
_refine_ls_matrix_type full
_refine_ls_number_parameters 385
_refine_ls_number_reflns 7453
_refine_ls_number_restraints 0
_refine_ls_R_factor_all 0.0594
_refine_ls_R_factor_gt 0.0559
_refine_ls_shift/su_max 0.0003
_refine_ls_structure_factor_coef F
_refine_ls_weighting_details
;
'calc w=1/[\s^2^(Fo^2^)+(0.07P)^2^+1.2P] where P=(Fo^2^+2Fc^2^)/3'
;
_refine_ls_weighting_scheme calc
_refine_ls_wR_factor_ref 0.0805
_reflns_number_gt 7736
_reflns_number_total 8250
_reflns_threshold_expression >3sigma(I)
_cod_data_source_file c2cc33835a.txt
_cod_data_source_block SiH2Cl2
_cod_original_sg_symbol_H-M 'C 2/c'
_cod_database_code 7108067
_computing_refinement_gui 'shelXle (Huebschle et al, 2011)'
_computing_aspherical_atom_model 'Invariomtool (Huebschle et al, 2007)'

loop_
_symmetry_equiv_pos_as_xyz
'x, y, z'
'-x, y, -z+1/2'
'x+1/2, y+1/2, z'
'-x+1/2, y+1/2, -z+1/2'
'-x, -y, -z'
'x, -y, z-1/2'
'-x+1/2, -y+1/2, -z'
'x+1/2, -y+1/2, z-1/2'

loop_
_atom_site_aniso_label
_atom_site_aniso_U_11
_atom_site_aniso_U_22
_atom_site_aniso_U_33
_atom_site_aniso_U_23
_atom_site_aniso_U_13
_atom_site_aniso_U_12
Cl1A 0.0378(3) 0.0448(6) 0.0454(5) 0.0054(4) 0.0221(3) 0.0100(4)
Cl2A 0.0328(3) 0.0457(5) 0.0197(3) 0.0010(3) 0.0118(2) -0.0058(3)
Si1 0.0322(4) 0.0287(4) 0.0211(3) -0.0039(3) 0.0154(3) -0.0005(3)
N1 0.0227(9) 0.0212(10) 0.0129(8) -0.0006(7) 0.0071(7) -0.0023(7)
N3 0.0197(9) 0.0224(10) 0.0146(8) 0.0022(7) 0.0065(7) 0.0009(7)
C2 0.0210(10) 0.0230(10) 0.0140(10) 0.0020(10) 0.0070(10) 0.0010(10)
C4 0.0220(10) 0.0200(10) 0.0140(10) 0.0000(10) 0.0050(10) -0.0010(10)
C5 0.0270(10) 0.0210(10) 0.0160(10) 0.0000(10) 0.0110(10) -0.0030(10)
C6 0.0280(10) 0.0200(10) 0.0140(10) -0.0010(10) 0.0090(10) -0.0030(10)
C7 0.0320(10) 0.0240(10) 0.0200(10) -0.0020(10) 0.0140(10) -0.0060(10)
C8 0.0430(10) 0.0240(10) 0.0270(10) 0.0000(10) 0.0200(10) -0.0050(10)
C9 0.056(2) 0.0200(10) 0.0240(10) 0.0040(10) 0.0220(10) -0.0010(10)
C10 0.0390(10) 0.0240(10) 0.0200(10) 0.0040(10) 0.0120(10) 0.0040(10)
C11 0.0300(10) 0.0240(10) 0.0160(10) 0.0020(10) 0.0100(10) 0.0010(10)
C12 0.0310(10) 0.0340(10) 0.0360(10) 0.0000(10) 0.0200(10) -0.0030(10)
C13 0.0308 0.0590 0.0338 -0.0001 0.0130 -0.0082
C14 0.0394 0.0503 0.0459 -0.0028 0.0292 -0.0055
C15 0.0260(10) 0.0270(10) 0.0180(10) 0.0040(10) 0.0070(10) 0.0030(10)
C16 0.0280(10) 0.0360(10) 0.0240(10) -0.0020(10) 0.0060(10) 0.0000(10)
C17 0.0330(10) 0.039(2) 0.0280(10) -0.0010(10) 0.0150(10) 0.0030(10)
C18 0.0260(10) 0.0260(10) 0.0150(10) 0.0030(10) 0.0110(10) 0.0050(10)
C19 0.0380(10) 0.0330(10) 0.0370(10) -0.0130(10) 0.0200(10) -0.0040(10)
C20 0.048(2) 0.043(2) 0.050(2) -0.0230(10) 0.0200(10) 0.0000(10)
C21 0.056(2) 0.057(2) 0.0270(10) -0.0090(10) 0.0140(10) 0.024(2)
C22 0.063(2) 0.056(2) 0.0330(10) 0.0150(10) 0.0320(10) 0.031(2)
C23 0.045(2) 0.041(2) 0.0340(10) 0.0160(10) 0.0280(10) 0.0180(10)
C24 0.0230(10) 0.0230(10) 0.0150(10) 0.0020(10) 0.0060(10) 0.0010(10)
C25 0.0240(10) 0.0260(10) 0.0160(10) 0.0000(10) 0.0040(10) 0.0020(10)
C26 0.0330(10) 0.0340(10) 0.0160(10) 0.0040(10) 0.0020(10) 0.0050(10)
C27 0.045(2) 0.0390(10) 0.0150(10) 0.0060(10) 0.0090(10) 0.0020(10)
C28 0.0410(10) 0.0370(10) 0.0190(10) 0.0080(10) 0.0120(10) -0.0030(10)
C29 0.0300(10) 0.0300(10) 0.0180(10) 0.0070(10) 0.0080(10) -0.0030(10)
C30 0.0210(10) 0.0330(10) 0.0240(10) 0.0010(10) 0.0060(10) 0.0020(10)
C31 0.0340(10) 0.038(2) 0.0380(10) -0.0070(10) 0.0120(10) -0.0050(10)
C32 0.0280(10) 0.046(2) 0.049(2) -0.0040(10) 0.0150(10) 0.0030(10)
C33 0.0320(10) 0.048(2) 0.0230(10) 0.0090(10) 0.0080(10) -0.0130(10)
C34 0.0310(10) 0.067(2) 0.055(2) 0.014(2) 0.0180(10) -0.0080(10)
C35 0.057(2) 0.052(2) 0.0300(10) 0.0050(10) 0.0160(10) -0.023(2)
C36 0.0280(10) 0.0200(10) 0.0220(10) 0.0000(10) 0.0080(10) 0.0020(10)
C37 0.0430(10) 0.0240(10) 0.0240(10) -0.0040(10) 0.0030(10) 0.0030(10)
C38 0.062(2) 0.028(2) 0.034(2) -0.0060(10) 0.0010(10) 0.0070(10)
C39 0.076(2) 0.0240(10) 0.038(2) -0.0010(10) 0.005(2) 0.0150(10)
C40 0.052(2) 0.0280(10) 0.0350(10) 0.0060(10) 0.0060(10) 0.0130(10)
C41 0.0370(10) 0.0240(10) 0.0240(10) 0.0030(10) 0.0050(10) 0.0060(10)
C113 0.0308 0.0590 0.0338 -0.0001 0.0130 -0.0082
C114 0.0394 0.0503 0.0459 -0.0028 0.0292 -0.0055
C80 0.0326 0.0440 0.0196 -0.0032 0.0062 -0.0019
C81 0.0356 0.0350 0.0355 -0.0043 0.0115 0.0055
C82 0.0481 0.0365 0.0338 0.0008 0.0157 -0.0043
C83 0.0474 0.0583 0.0321 -0.0071 0.0223 -0.0046
C84 0.0397 0.0441 0.0342 -0.0139 0.0103 0.0014
C85 0.0376 0.0337 0.0264 0.0004 0.0043 0.0006
C86 0.0438 0.0814 0.0414 -0.0114 0.0208 -0.0111
C90 0.0497 0.0351 0.0216 0.0074 0.0014 0.0092
C91 0.0583 0.0394 0.0190 0.0056 -0.0008 0.0152
C92 0.0808 0.0393 0.0272 -0.0046 0.0003 -0.0069
C93 0.0544 0.0498 0.0326 0.0091 -0.0054 -0.0081
C94 0.0587 0.0576 0.0728 0.0129 0.0271 0.0074
C95 0.0629 0.0394 0.0331 0.0043 0.0140 0.0088
C96 0.0942 0.0514 0.1395 0.0251 0.0733 0.0127
Cl1B 0.0378 0.0448 0.0454 0.0054 0.0221 0.0100
Cl2B 0.0328 0.0457 0.0197 0.0010 0.0118 -0.0058

loop_
_atom_site_label
_atom_site_type_symbol
_atom_site_thermal_displace_type
_atom_site_fract_x
_atom_site_fract_y
_atom_site_fract_z
_atom_site_occupancy
_atom_site_U_iso_or_equiv
Cl1A Cl Uani 0.43148(3) 0.15257(10) 0.09134(6) 0.887(3) 0.0414(3)
Cl2A Cl Uani 0.30705(2) 0.21110(8) -0.07604(4) 0.887(3) 0.0327(2)
Si1 Si Uani 0.36953(2) 0.19105(6) 0.01000(4) 0.887(3) 0.0261(2)
N1 N Uani 0.35527(5) 0.34253(16) 0.11721(10) 1.000 0.0193(5)
N3 N Uani 0.36148(5) 0.23326(16) 0.21244(10) 1.000 0.0194(5)
C2 C Uani 0.35564(6) 0.33964(19) 0.18773(12) 1.000 0.0197(6)
C4 C Uani 0.36456(6) 0.16772(19) 0.15581(12) 1.000 0.0198(6)
C5 C Uani 0.36097(6) 0.23578(19) 0.09584(12) 1.000 0.0208(6)
C6 C Uani 0.34787(6) 0.44076(18) 0.06928(12) 1.000 0.0208(6)
C7 C Uani 0.37792(7) 0.4889(2) 0.06040(13) 1.000 0.0245(6)
C8 C Uani 0.37012(8) 0.5837(2) 0.01403(14) 1.000 0.0297(6)
C9 C Uani 0.33405(8) 0.6286(2) -0.02188(14) 1.000 0.0318(8)
C10 C Uani 0.30507(7) 0.5795(2) -0.01148(13) 1.000 0.0282(6)
C11 C Uani 0.31122(7) 0.4844(2) 0.03428(12) 1.000 0.0235(6)
C12 C Uani 0.41764(7) 0.4435(2) 0.09907(15) 1.000 0.0318(6)
C13 C Uani 0.44229 0.50464 0.17586 0.928 0.0418
C14 C Uani 0.43736 0.44945 0.04591 0.928 0.0414
C15 C Uani 0.27836(7) 0.4352(2) 0.04361(13) 1.000 0.0248(6)
C16 C Uani 0.24777(7) 0.3937(2) -0.03479(14) 1.000 0.0315(6)
C17 C Uani 0.26196(7) 0.5195(2) 0.07976(15) 1.000 0.0329(8)
C18 C Uani 0.34923(6) 0.4317(2) 0.22985(12) 1.000 0.0217(6)
C19 C Uani 0.36528(8) 0.5357(2) 0.23508(16) 1.000 0.0348(6)
C20 C Uani 0.35792(9) 0.6203(3) 0.27540(19) 1.000 0.0478(12)
C21 C Uani 0.33474(9) 0.6020(3) 0.31043(16) 1.000 0.0484(10)
C22 C Uani 0.31883(9) 0.5000(3) 0.30483(17) 1.000 0.0468(10)
C23 C Uani 0.32555(8) 0.4148(3) 0.26469(16) 1.000 0.0362(10)
C24 C Uani 0.37199(6) 0.19783(19) 0.29158(12) 1.000 0.0213(6)
C25 C Uani 0.40827(6) 0.2264(2) 0.34843(13) 1.000 0.0239(6)
C26 C Uani 0.41897(7) 0.1883(2) 0.42418(14) 1.000 0.0311(6)
C27 C Uani 0.39481(8) 0.1242(2) 0.44185(14) 1.000 0.0347(8)
C28 C Uani 0.35933(8) 0.0984(2) 0.38428(14) 1.000 0.0329(6)
C29 C Uani 0.34712(7) 0.1338(2) 0.30785(13) 1.000 0.0271(6)
C30 C Uani 0.43590(7) 0.2940(2) 0.33128(14) 1.000 0.0276(6)
C31 C Uani 0.44908(8) 0.3963(3) 0.38322(17) 1.000 0.0383(8)
C32 C Uani 0.46969(8) 0.2241(3) 0.33956(18) 1.000 0.0419(10)
C33 C Uani 0.30795(7) 0.1016(3) 0.24685(15) 1.000 0.0360(8)
C34 C Uani 0.27726(8) 0.1444(3) 0.2683(2) 1.000 0.0515(10)
C35 C Uani 0.30423(9) -0.0244(3) 0.23629(17) 1.000 0.0477(10)
C36 C Uani 0.36872(7) 0.0468(2) 0.15915(13) 1.000 0.0246(6)
C37 C Uani 0.34423(8) -0.0144(2) 0.09422(15) 1.000 0.0349(6)
C38 C Uani 0.34690(10) -0.1289(3) 0.0914(2) 1.000 0.0491(12)
C39 C Uani 0.37530(10) -0.1835(3) 0.1545(2) 1.000 0.0538(10)
C40 C Uani 0.39899(9) -0.1242(3) 0.22050(17) 1.000 0.0435(8)
C41 C Uani 0.39606(7) -0.0100(2) 0.22310(15) 1.000 0.0316(6)
C113 C Uani 0.44665 0.53237 0.14420 0.072 0.0418
C114 C Uani 0.41906 0.37374 0.03199 0.072 0.0414
C80 C Uani 0.49204 0.17704 0.62700 0.776 0.0342
C81 C Uani 0.50719 0.27925 0.62582 0.776 0.0371
C82 C Uani 0.53449 0.29062 0.60031 0.776 0.0405
C83 C Uani 0.54565 0.19942 0.57216 0.776 0.0443
C84 C Uani 0.53059 0.09684 0.57348 0.776 0.0417
C85 C Uani 0.50421 0.08549 0.60118 0.776 0.0364
C86 C Uani 0.46187 0.16728 0.65322 0.776 0.0549
C90 C Uani 0.49118 0.10088 0.62478 0.224 0.0410
C91 C Uani 0.48833 0.21052 0.64292 0.224 0.0458
C92 C Uani 0.50977 0.29186 0.62938 0.224 0.0582
C93 C Uani 0.52880 0.26711 0.58568 0.224 0.0550
C94 C Uani 0.53435 0.15513 0.57351 0.224 0.0640
C95 C Uani 0.51441 0.07436 0.59097 0.224 0.0480
C96 C Uani 0.47116 0.01057 0.64731 0.224 0.0873
Cl1B Cl Uani 0.43186 0.18699 0.08147 0.113 0.0414
Cl2B Cl Uani 0.31317 0.17313 -0.09027 0.113 0.0327
H8 H Uiso 0.39243 0.62324 0.00548 1.000 0.030(7)
H9 H Uiso 0.32866 0.70184 -0.05809 1.000 0.080(10)
H10 H Uiso 0.27715 0.61551 -0.03981 1.000 0.031(7)
H12 H Uiso 0.41622 0.35653 0.11322 1.000 0.039(8)
H13A H Uiso 0.44164 0.59390 0.16450 0.928 0.050(10)
H13B H Uiso 0.47132 0.47453 0.19940 0.928 0.070(10)
H13C H Uiso 0.43142 0.48912 0.21818 0.928 0.060(10)
H14A H Uiso 0.41859 0.41587 -0.01168 0.928 0.070(10)
H14B H Uiso 0.46338 0.40074 0.07162 0.928 0.050(10)
H14C H Uiso 0.44402 0.53605 0.03993 0.928 0.080(10)
H15 H Uiso 0.28878 0.36442 0.08298 1.000 0.048(9)
H16A H Uiso 0.23625 0.46433 -0.07449 1.000 0.047(9)
H16B H Uiso 0.22537 0.35341 -0.02581 1.000 0.050(10)
H1 H Uiso 0.37855 0.27700 -0.03313 1.000 0.040(9)
H2 H Uiso 0.36834 0.07218 -0.00770 1.000 0.13(2)
H17B H Uiso 0.28444 0.55073 0.13452 1.000 0.046(9)
H17C H Uiso 0.24055 0.47897 0.09199 1.000 0.060(10)
H19 H Uiso 0.38335 0.55077 0.20752 1.000 0.070(10)
H20 H Uiso 0.37064 0.70126 0.28014 1.000 0.11(2)
H21 H Uiso 0.32918 0.66902 0.34145 1.000 0.050(10)
H22 H Uiso 0.30066 0.48597 0.33232 1.000 0.070(10)
H23 H Uiso 0.31254 0.33446 0.26058 1.000 0.080(10)
H26 H Uiso 0.44662 0.20887 0.47001 1.000 0.050(10)
H27 H Uiso 0.40396 0.09555 0.50114 1.000 0.080(10)
H28 H Uiso 0.34074 0.04953 0.39948 1.000 0.049(9)
H30 H Uiso 0.42121 0.32204 0.27094 1.000 0.040(8)
H31A H Uiso 0.46669 0.44752 0.36560 1.000 0.0550
H31B H Uiso 0.46548 0.37093 0.44414 1.000 0.0550
H31C H Uiso 0.42468 0.44488 0.37737 1.000 0.0550
H32A H Uiso 0.45987 0.15338 0.29945 1.000 0.0640
H32B H Uiso 0.48481 0.19390 0.39966 1.000 0.0640
H32C H Uiso 0.48860 0.27540 0.32575 1.000 0.0640
H33 H Uiso 0.30319 0.13841 0.19131 1.000 0.0420
H34A H Uiso 0.24956 0.13159 0.21873 1.000 0.0760
H34B H Uiso 0.28162 0.23325 0.28149 1.000 0.0760
H34C H Uiso 0.27892 0.09943 0.31932 1.000 0.0760
H35A H Uiso 0.27615 -0.04476 0.19030 1.000 0.0680
H35B H Uiso 0.30847 -0.06319 0.29124 1.000 0.0680
H35C H Uiso 0.32563 -0.05460 0.21987 1.000 0.0680
H37 H Uiso 0.32270 0.02856 0.04463 1.000 0.060(10)
H38 H Uiso 0.32747 -0.17526 0.04095 1.000 0.047(9)
H39 H Uiso 0.37822 -0.27265 0.15243 1.000 0.090(10)
H40 H Uiso 0.42036 -0.16809 0.26983 1.000 0.080(10)
H41 H Uiso 0.41471 0.03512 0.27507 1.000 0.070(10)
H16C H Uiso 0.26012 0.33416 -0.05979 1.000 0.050(10)
H17A H Uiso 0.24933 0.58874 0.03935 1.000 0.050(10)
H11A H Uiso 0.44528 0.59906 0.10423 0.072 0.0620
H11B H Uiso 0.47487 0.49580 0.17035 0.072 0.0620
H11C H Uiso 0.44059 0.56620 0.19029 0.072 0.0620
H11D H Uiso 0.41444 0.42846 -0.01708 0.072 0.0680
H11E H Uiso 0.39704 0.31016 0.01282 0.072 0.0680
H11F H Uiso 0.44662 0.33377 0.05299 0.072 0.0680
H81 H Uiso 0.49765 0.35186 0.64512 0.776 0.0420
H82 H Uiso 0.54711 0.37102 0.60241 0.776 0.0470
H83 H Uiso 0.56595 0.20846 0.54939 0.776 0.0550
H84 H Uiso 0.53952 0.02454 0.55261 0.776 0.0470
H85 H Uiso 0.49295 0.00415 0.60271 0.776 0.0390
H86A H Uiso 0.43690 0.21186 0.61277 0.776 0.0830
H86B H Uiso 0.47190 0.20270 0.71131 0.776 0.0830
H86C H Uiso 0.45494 0.08022 0.65460 0.776 0.0830
H91 H Uiso 0.47189 0.23042 0.66445 0.224 0.0470
H92 H Uiso 0.51158 0.37455 0.65301 0.224 0.0590
H93 H Uiso 0.53907 0.33269 0.56166 0.224 0.0550
H94 H Uiso 0.55387 0.13208 0.55088 0.224 0.0760
H95 H Uiso 0.51709 -0.01167 0.57780 0.224 0.0540
H96A H Uiso 0.44806 -0.02269 0.59494 0.224 0.1430
H96B H Uiso 0.46017 0.04547 0.68520 0.224 0.1430
H96C H Uiso 0.49093 -0.05562 0.67790 0.224 0.1430

loop_
_atom_type_symbol
_atom_type_description
_atom_type_scat_dispersion_real
_atom_type_scat_dispersion_imag
_atom_type_scat_source
C C 0.0192 0.0096 'Invariom modelling (Acta Cryst. A61, 314--320)'
H H 0.0000 0.0000 'Invariom modelling (Acta Cryst. A61, 314--320)'
N N 0.0330 0.0189 'Invariom modelling (Acta Cryst. A61, 314--320)'
Si Si 0.2541 0.3302 'Invariom modelling (Acta Cryst. A61, 314--320)'
Cl Cl 0.3656 0.7105 'Invariom modelling (Acta Cryst. A61, 314--320)'

loop_
_geom_angle_atom_site_label_1
_geom_angle_atom_site_label_2
_geom_angle_atom_site_label_3
_geom_angle
Cl1A Si1 Cl2A 174.08(5)
Cl1A Si1 C5 91.42(8)
Cl2A Si1 C5 91.98(8)
Cl1A Si1 H1 94.00
Cl1A Si1 H2 83.00
Cl2A Si1 H1 89.00
Cl2A Si1 H2 91.00
C5 Si1 H1 118.00
C5 Si1 H2 118.00
H1 Si1 H2 123.00
C2 N1 C5 109.94(18)
C2 N1 C6 124.57(19)
C5 N1 C6 125.40(18)
C2 N3 C4 109.01(18)
C2 N3 C24 124.87(18)
C4 N3 C24 124.53(19)
N1 C2 N3 107.44(19)
N1 C2 C18 127.6(2)
N3 C2 C18 124.9(2)
N3 C4 C5 107.7(2)
C5 C4 C36 126.9(2)
N3 C4 C36 125.3(2)
Si1 C5 C4 124.55(18)
Si1 C5 N1 129.02(16)
N1 C5 C4 105.88(19)
N1 C6 C11 118.7(2)
N1 C6 C7 118.3(2)
C7 C6 C11 123.0(2)
C6 C7 C8 117.3(3)
C6 C7 C12 123.3(2)
C8 C7 C12 119.5(3)
C7 C8 C9 121.2(3)
C8 C9 C10 120.1(2)
C9 C10 C11 121.2(3)
C10 C11 C15 118.6(2)
C6 C11 C10 117.3(3)
C6 C11 C15 124.2(2)
C13 C12 C14 108.42
C7 C12 C13 111.74
C7 C12 C14 112.87
C7 C12 C113 112.37
C7 C12 C114 102.01
C113 C12 C114 123.17
C11 C15 C16 110.9(2)
C11 C15 C17 111.1(2)
C16 C15 C17 110.4(2)
C2 C18 C19 122.4(2)
C2 C18 C23 118.6(2)
C19 C18 C23 119.0(3)
C18 C19 C20 119.8(3)
C19 C20 C21 120.6(3)
C20 C21 C22 119.6(3)
C21 C22 C23 120.9(3)
C18 C23 C22 120.1(3)
N3 C24 C29 119.9(2)
C25 C24 C29 123.1(2)
N3 C24 C25 116.9(2)
C24 C25 C26 116.9(2)
C24 C25 C30 123.6(2)
C26 C25 C30 119.4(2)
C25 C26 C27 121.2(2)
C26 C27 C28 120.0(2)
C27 C28 C29 121.4(3)
C24 C29 C28 117.4(2)
C24 C29 C33 123.6(2)
C28 C29 C33 119.0(3)
C25 C30 C32 111.7(2)
C25 C30 C31 111.2(2)
C31 C30 C32 110.5(3)
C34 C33 C35 109.0(3)
C29 C33 C34 111.7(2)
C29 C33 C35 111.1(3)
C4 C36 C37 117.8(2)
C4 C36 C41 123.6(2)
C37 C36 C41 118.6(2)
C36 C37 C38 121.7(3)
C37 C38 C39 118.8(3)
C38 C39 C40 120.1(3)
C39 C40 C41 120.7(3)
C36 C41 C40 120.0(2)
C7 C8 H8 120.00
C9 C8 H8 119.00
C8 C9 H9 120.00
C10 C9 H9 120.00
C9 C10 H10 119.00
C11 C10 H10 120.00
C7 C12 H12 108.00
C13 C12 H12 108.00
C14 C12 H12 108.00
C113 C12 H12 130.00
C114 C12 H12 73.00
C12 C13 H13A 109.00
C12 C13 H13B 110.00
C12 C13 H13C 110.00
H13A C13 H13B 109.00
H13A C13 H13C 109.00
H13B C13 H13C 109.00
C12 C14 H14A 109.00
C12 C14 H14B 110.00
C12 C14 H14C 109.00
H14A C14 H14B 109.00
H14A C14 H14C 109.00
H14B C14 H14C 109.00
C11 C15 H15 108.00
C16 C15 H15 108.00
C17 C15 H15 108.00
C15 C16 H16A 109.00
C15 C16 H16B 109.00
C15 C16 H16C 109.00
H16A C16 H16B 110.00
H16A C16 H16C 109.00
H16B C16 H16C 110.00
C15 C17 H17A 110.00
C15 C17 H17B 109.00
C15 C17 H17C 109.00
H17A C17 H17B 110.00
H17A C17 H17C 110.00
H17B C17 H17C 109.00
C18 C19 H19 120.00
C20 C19 H19 120.00
C19 C20 H20 120.00
C21 C20 H20 119.00
C20 C21 H21 120.00
C22 C21 H21 121.00
C21 C22 H22 119.00
C23 C22 H22 120.00
C18 C23 H23 120.00
C22 C23 H23 120.00
C25 C26 H26 119.00
C27 C26 H26 119.00
C26 C27 H27 119.00
C28 C27 H27 121.00
C27 C28 H28 119.00
C29 C28 H28 120.00
C25 C30 H30 108.00
C31 C30 H30 108.00
C32 C30 H30 108.00
C30 C31 H31A 109.00
C30 C31 H31B 110.00
C30 C31 H31C 110.00
H31A C31 H31B 109.00
H31A C31 H31C 109.00
H31B C31 H31C 109.00
C30 C32 H32A 110.00
C30 C32 H32B 109.00
C30 C32 H32C 109.00
H32A C32 H32B 110.00
H32A C32 H32C 110.00
H32B C32 H32C 109.00
C29 C33 H33 108.00
C34 C33 H33 108.00
C35 C33 H33 108.00
C33 C34 H34A 109.00
C33 C34 H34B 109.00
C33 C34 H34C 110.00
H34A C34 H34B 109.00
H34A C34 H34C 110.00
H34B C34 H34C 110.00
C33 C35 H35A 109.00
C33 C35 H35B 109.00
C33 C35 H35C 109.00
H35A C35 H35B 110.00
H35A C35 H35C 110.00
H35B C35 H35C 109.00
C36 C37 H37 119.00
C38 C37 H37 119.00
C37 C38 H38 121.00
C39 C38 H38 120.00
C38 C39 H39 120.00
C40 C39 H39 120.00
C39 C40 H40 119.00
C41 C40 H40 120.00
C36 C41 H41 120.00
C40 C41 H41 120.00
C12 C113 H11A 109.00
C12 C113 H11B 110.00
C12 C113 H11C 110.00
H11A C113 H11B 109.00
H11A C113 H11C 109.00
H11B C113 H11C 109.00
C12 C114 H11D 109.00
C12 C114 H11E 109.00
C12 C114 H11F 110.00
H11D C114 H11E 109.00
H11D C114 H11F 109.00
H11E C114 H11F 109.00
C81 C80 C85 118.75
C81 C80 C86 119.89
C85 C80 C86 121.32
C80 C81 C82 120.92
C81 C82 C83 120.05
C82 C83 C84 119.08
C83 C84 C85 120.54
C80 C85 C84 120.59
C80 C81 H81 120.00
C82 C81 H81 120.00
C81 C82 H82 120.00
C83 C82 H82 120.00
C82 C83 H83 120.00
C84 C83 H83 120.00
C83 C84 H84 120.00
C85 C84 H84 120.00
C80 C85 H85 120.00
C84 C85 H85 120.00
C80 C86 H86A 109.00
C80 C86 H86B 109.00
C80 C86 H86C 109.00
H86A C86 H86B 109.00
H86A C86 H86C 109.00
H86B C86 H86C 109.00
C91 C90 C95 119.07
C91 C90 C96 119.88
C95 C90 C96 120.91
C90 C91 C92 119.74
C91 C92 C93 120.33
C92 C93 C94 118.38
C93 C94 C95 118.91
C90 C95 C94 121.74
C90 C91 H91 120.00
C92 C91 H91 120.00
C91 C92 H92 120.00
C93 C92 H92 120.00
C92 C93 H93 121.00
C94 C93 H93 121.00
C93 C94 H94 121.00
C95 C94 H94 121.00
C90 C95 H95 119.00
C94 C95 H95 119.00
C90 C96 H96A 109.00
C90 C96 H96B 109.00
C90 C96 H96C 109.00
H96A C96 H96B 109.00
H96A C96 H96C 109.00
H96B C96 H96C 109.00

loop_
_geom_bond_atom_site_label_1
_geom_bond_atom_site_label_2
_geom_bond_distance
Cl1A Si1 2.2977(14)
Cl2A Si1 2.2992(11)
Si1 C5 1.908(2)
Si1 H1 1.4700
Si1 H2 1.4700
N1 C2 1.350(3)
N1 C6 1.448(3)
N1 C5 1.402(3)
N3 C4 1.395(3)
N3 C24 1.449(3)
N3 C2 1.352(3)
C2 C18 1.464(3)
C4 C36 1.467(3)
C4 C5 1.370(3)
C6 C11 1.407(4)
C6 C7 1.409(4)
C7 C12 1.516(4)
C7 C8 1.397(3)
C8 C9 1.394(4)
C9 C10 1.391(4)
C10 C11 1.399(3)
C11 C15 1.521(4)
C12 C13 1.5436
C12 C113 1.5285
C12 C114 1.5626
C12 C14 1.5468
C15 C17 1.535(4)
C15 C16 1.534(3)
C18 C19 1.392(4)
C18 C23 1.397(4)
C19 C20 1.391(5)
C20 C21 1.385(5)
C21 C22 1.367(5)
C22 C23 1.382(5)
C24 C29 1.399(4)
C24 C25 1.407(3)
C25 C26 1.398(3)
C25 C30 1.522(4)
C26 C27 1.392(4)
C27 C28 1.383(4)
C28 C29 1.391(3)
C29 C33 1.521(4)
C30 C32 1.536(5)
C30 C31 1.525(4)
C33 C34 1.546(5)
C33 C35 1.532(5)
C36 C37 1.400(4)
C36 C41 1.401(4)
C37 C38 1.389(4)
C38 C39 1.397(5)
C39 C40 1.391(5)
C40 C41 1.386(4)
C8 H8 1.0900
C9 H9 1.0900
C10 H10 1.0900
C12 H12 1.0900
C13 H13A 1.1000
C13 H13B 1.1000
C13 H13C 1.1000
C14 H14A 1.1000
C14 H14B 1.1000
C14 H14C 1.1000
C15 H15 1.0900
C16 H16A 1.1000
C16 H16B 1.1000
C16 H16C 1.1000
C17 H17A 1.1000
C17 H17B 1.1000
C17 H17C 1.1000
C19 H19 1.0800
C20 H20 1.0900
C21 H21 1.0900
C22 H22 1.0900
C23 H23 1.0900
C26 H26 1.0900
C27 H27 1.0900
C28 H28 1.0900
C30 H30 1.0900
C31 H31A 1.1000
C31 H31B 1.1000
C31 H31C 1.1000
C32 H32A 1.1000
C32 H32B 1.1000
C32 H32C 1.1000
C33 H33 1.0900
C34 H34A 1.1000
C34 H34B 1.1000
C34 H34C 1.1000
C35 H35A 1.1000
C35 H35B 1.1000
C35 H35C 1.1000
C37 H37 1.0800
C38 H38 1.0800
C39 H39 1.0800
C40 H40 1.0900
C41 H41 1.0900
C113 H11A 1.1000
C113 H11B 1.1000
C113 H11C 1.1000
C114 H11D 1.1000
C114 H11E 1.1000
C114 H11F 1.1000
C80 C81 1.3781
C80 C85 1.3855
C80 C86 1.5038
C81 C82 1.3875
C82 C83 1.3854
C83 C84 1.3810
C84 C85 1.3833
C81 H81 1.0900
C82 H82 1.0900
C83 H83 1.0900
C84 H84 1.0900
C85 H85 1.0900
C86 H86A 1.0900
C86 H86B 1.0900
C86 H86C 1.0900
C90 C91 1.3860
C90 C95 1.3876
C90 C96 1.5245
C91 C92 1.4009
C92 C93 1.3948
C93 C94 1.4059
C94 C95 1.3912
C91 H91 0.9500
C92 H92 1.0900
C93 H93 1.0900
C94 H94 1.0900
C95 H95 1.0900
C96 H96A 1.0900
C96 H96B 1.0900
C96 H96C 1.0900

loop_
_geom_torsion_atom_site_label_1
_geom_torsion_atom_site_label_2
_geom_torsion_atom_site_label_3
_geom_torsion_atom_site_label_4
_geom_torsion
Cl1A Si1 C5 N1 107.8(2)
Cl1A Si1 C5 C4 -62.5(2)
Cl2A Si1 C5 N1 -77.1(2)
Cl2A Si1 C5 C4 112.7(2)
C5 N1 C2 N3 0.0(3)
C5 N1 C2 C18 -177.3(2)
C6 N1 C2 N3 176.7(2)
C6 N1 C2 C18 -0.6(4)
C2 N1 C5 Si1 -171.24(19)
C2 N1 C5 C4 0.4(3)
C6 N1 C5 Si1 12.1(4)
C6 N1 C5 C4 -176.3(2)
C2 N1 C6 C7 109.2(3)
C2 N1 C6 C11 -70.3(3)
C5 N1 C6 C7 -74.6(3)
C5 N1 C6 C11 105.9(3)
C4 N3 C2 N1 -0.5(3)
C4 N3 C2 C18 176.9(2)
C24 N3 C2 N1 165.7(2)
C24 N3 C2 C18 -16.9(4)
C2 N3 C4 C5 0.7(3)
C2 N3 C4 C36 -176.1(2)
C24 N3 C4 C5 -165.5(2)
C24 N3 C4 C36 17.7(4)
C2 N3 C24 C25 -68.8(3)
C2 N3 C24 C29 114.1(3)
C4 N3 C24 C25 95.3(3)
C4 N3 C24 C29 -81.9(3)
N1 C2 C18 C19 -44.0(4)
N1 C2 C18 C23 134.7(3)
N3 C2 C18 C19 139.1(3)
N3 C2 C18 C23 -42.1(4)
N3 C4 C5 Si1 171.45(17)
N3 C4 C5 N1 -0.7(3)
C36 C4 C5 Si1 -11.8(4)
C36 C4 C5 N1 176.1(2)
N3 C4 C36 C37 129.0(3)
N3 C4 C36 C41 -51.9(4)
C5 C4 C36 C37 -47.2(4)
C5 C4 C36 C41 131.9(3)
N1 C6 C7 C8 -179.9(2)
N1 C6 C7 C12 -0.5(3)
C11 C6 C7 C8 -0.5(3)
C11 C6 C7 C12 178.9(2)
N1 C6 C11 C10 179.8(2)
N1 C6 C11 C15 0.2(3)
C7 C6 C11 C10 0.4(3)
C7 C6 C11 C15 -179.2(2)
C6 C7 C8 C9 0.0(4)
C12 C7 C8 C9 -179.4(2)
C6 C7 C12 C13 -96.47
C6 C7 C12 C14 141.03
C8 C7 C12 C13 82.87
C8 C7 C12 C14 -39.63
C7 C8 C9 C10 0.4(4)
C8 C9 C10 C11 -0.5(4)
C9 C10 C11 C6 0.1(3)
C9 C10 C11 C15 179.7(2)
C6 C11 C15 C16 -116.2(2)
C6 C11 C15 C17 120.5(2)
C10 C11 C15 C16 64.2(3)
C10 C11 C15 C17 -59.1(3)
C2 C18 C19 C20 179.5(3)
C23 C18 C19 C20 0.8(4)
C2 C18 C23 C22 -179.9(2)
C19 C18 C23 C22 -1.1(4)
C18 C19 C20 C21 0.0(5)
C19 C20 C21 C22 -0.4(5)
C20 C21 C22 C23 0.0(5)
C21 C22 C23 C18 0.8(5)
N3 C24 C25 C26 -177.4(2)
N3 C24 C25 C30 1.7(3)
C29 C24 C25 C26 -0.4(4)
C29 C24 C25 C30 178.7(2)
N3 C24 C29 C28 177.4(2)
N3 C24 C29 C33 -2.6(4)
C25 C24 C29 C28 0.5(4)
C25 C24 C29 C33 -179.5(3)
C24 C25 C26 C27 0.6(4)
C30 C25 C26 C27 -178.6(2)
C24 C25 C30 C31 124.3(3)
C24 C25 C30 C32 -111.8(3)
C26 C25 C30 C31 -56.6(3)
C26 C25 C30 C32 67.3(3)
C25 C26 C27 C28 -0.9(4)
C26 C27 C28 C29 1.0(4)
C27 C28 C29 C24 -0.8(4)
C27 C28 C29 C33 179.3(3)
C24 C29 C33 C34 -120.8(3)
C24 C29 C33 C35 117.2(3)
C28 C29 C33 C34 59.2(4)
C28 C29 C33 C35 -62.8(3)
C4 C36 C37 C38 178.0(3)
C41 C36 C37 C38 -1.2(5)
C4 C36 C41 C40 -177.7(3)
C37 C36 C41 C40 1.5(5)
C36 C37 C38 C39 -1.3(6)
C37 C38 C39 C40 3.6(6)
C38 C39 C40 C41 -3.3(6)
C39 C40 C41 C36 0.8(5)
C85 C80 C81 C82 -0.85
C86 C80 C81 C82 -178.64
C81 C80 C85 C84 -1.11
C86 C80 C85 C84 176.64
C80 C81 C82 C83 2.99
C81 C82 C83 C84 -3.12
C82 C83 C84 C85 1.18
C83 C84 C85 C80 0.95
